data_7134042
loop_
_publ_author_name
'Antonkin, Nikita S.'
'Vlasenko, Yulia A.'
'Puylaert, Pim'
'Nachtsheim, Boris Johannes'
'Postnikov, Pavel S.'

_publ_section_title
;
 N-Heterocycle-Coordinated \l5-Iodanes as IBX Alternatives for Alcohol
 Oxidations
;
_journal_name_full 'Chemical Communications'
_journal_paper_doi 10.1039/D4CC05058D
_journal_year 2025
_chemical_formula_moiety 'C17 H15 I N2 O5, C H2 Cl2'
_chemical_formula_sum 'C18 H17 Cl2 I N2 O5'
_chemical_formula_weight 539.14
_space_group_crystal_system orthorhombic
_space_group_IT_number 61
_space_group_name_Hall '-P 2ac 2ab'
_space_group_name_H-M_alt 'P b c a'
_atom_sites_solution_hydrogens geom
_atom_sites_solution_primary dual
_audit_creation_date 2024-06-21
_audit_creation_method
;
Olex2 1.5
(compiled 2024.02.16 svn.r378c4104 for OlexSys, GUI svn.r6928)
;
_audit_update_record
;
2024-06-21 deposited with the CCDC.	2024-12-06 downloaded from the CCDC.
;
_cell_angle_alpha 90
_cell_angle_beta 90
_cell_angle_gamma 90
_cell_formula_units_Z 8
_cell_length_a 15.2341(4)
_cell_length_b 14.6267(4)
_cell_length_c 17.4417(5)
_cell_measurement_reflns_used 9709
_cell_measurement_temperature 100.00
_cell_measurement_theta_max 36.303
_cell_measurement_theta_min 2.334
_cell_volume 3886.44(18)
_computing_molecular_graphics 'Olex2 1.5 (Dolomanov et al., 2009)'
_computing_publication_material 'Olex2 1.5 (Dolomanov et al., 2009)'
_computing_structure_refinement 'SHELXL 2019/3 (Sheldrick, 2015)'
_computing_structure_solution 'SHELXT  (Sheldrick, 2015)'
_diffrn_ambient_temperature 100.00
_diffrn_measured_fraction_theta_full 0.999
_diffrn_measured_fraction_theta_max 0.999
_diffrn_measurement_device 'three-circle diffractometer'
_diffrn_measurement_device_type 'Bruker D8 Venture'
_diffrn_measurement_method '\w and \f scans'
_diffrn_radiation_monochromator 'mirror optics'
_diffrn_radiation_probe x-ray
_diffrn_radiation_type MoK\a
_diffrn_radiation_wavelength 0.71073
_diffrn_reflns_av_R_equivalents 0.0290
_diffrn_reflns_av_unetI/netI 0.0194
_diffrn_reflns_Laue_measured_fraction_full 0.999
_diffrn_reflns_Laue_measured_fraction_max 0.999
_diffrn_reflns_limit_h_max 25
_diffrn_reflns_limit_h_min -20
_diffrn_reflns_limit_k_max 24
_diffrn_reflns_limit_k_min -15
_diffrn_reflns_limit_l_max 29
_diffrn_reflns_limit_l_min -29
_diffrn_reflns_number 61224
_diffrn_reflns_point_group_measured_fraction_full 0.999
_diffrn_reflns_point_group_measured_fraction_max 0.999
_diffrn_reflns_theta_full 25.242
_diffrn_reflns_theta_max 36.344
_diffrn_reflns_theta_min 2.674
_diffrn_source 'microfocus Ims X-ray tube'
_diffrn_source_current 1.0
_diffrn_source_power 0.05
_diffrn_source_type 'Incoatec I\ms'
_exptl_absorpt_coefficient_mu 1.957
_exptl_absorpt_correction_T_max 0.7471
_exptl_absorpt_correction_T_min 0.6606
_exptl_absorpt_correction_type multi-scan
_exptl_absorpt_process_details
;
SADABS-2016/2 (Bruker,2016/2) was used for absorption correction.
wR2(int) was 0.0655 before and 0.0543 after correction.
The Ratio of minimum to maximum transmission is 0.8842.
The \l/2 correction factor is Not present.
;
_exptl_crystal_colour 'clear colourless'
_exptl_crystal_colour_lustre clear
_exptl_crystal_colour_primary colourless
_exptl_crystal_density_diffrn 1.843
_exptl_crystal_description block
_exptl_crystal_F_000 2128
_exptl_crystal_size_max 0.121
_exptl_crystal_size_mid 0.117
_exptl_crystal_size_min 0.113
_refine_diff_density_max 0.542
_refine_diff_density_min -0.875
_refine_diff_density_rms 0.106
_refine_ls_extinction_method none
_refine_ls_goodness_of_fit_ref 1.119
_refine_ls_hydrogen_treatment constr
_refine_ls_matrix_type full
_refine_ls_number_parameters 255
_refine_ls_number_reflns 9432
_refine_ls_number_restraints 0
_refine_ls_restrained_S_all 1.119
_refine_ls_R_factor_all 0.0239
_refine_ls_R_factor_gt 0.0211
_refine_ls_shift/su_max 0.005
_refine_ls_shift/su_mean 0.000
_refine_ls_structure_factor_coef Fsqd
_refine_ls_weighting_details 'w=1/[\s^2^(Fo^2^)+(0.0141P)^2^+2.4030P] where P=(Fo^2^+2Fc^2^)/3'
_refine_ls_weighting_scheme calc
_refine_ls_wR_factor_gt 0.0460
_refine_ls_wR_factor_ref 0.0469
_reflns_Friedel_coverage 0.000
_reflns_number_gt 8720
_reflns_number_total 9432
_reflns_threshold_expression 'I > 2\s(I)'
_cod_data_source_file d4cc05058d2.cif
_cod_data_source_block antonkinn231212
_cod_database_code 7134042
_shelx_shelxl_version_number 2019/3
_shelx_space_group_comment
;
The symmetry employed for this shelxl refinement is uniquely defined
by the following loop, which should always be used as a source of
symmetry information in preference to the above space-group names.
They are only intended as comments.
;
_olex2_refinement_description
;
1. Fixed Uiso
 At 1.2 times of:
  All C(H) groups, All C(H,H) groups
 At 1.5 times of:
  All C(H,H,H) groups
2.a Secondary CH2 refined with riding coordinates:
 C18(H18A,H18B)
2.b Aromatic/amide H refined with riding coordinates:
 C2(H2), C5(H5), C13(H13), C11(H11), C8(H8), C9(H9), C3(H3), C4(H4), C10(H10)
2.c Idealised Me refined as rotating group:
 C15(H15A,H15B,H15C), C17(H17A,H17B,H17C)
;
_olex2_submission_special_instructions 'No special instructions were received'

loop_
_space_group_symop_operation_xyz
'x, y, z'
'-x+1/2, -y, z+1/2'
'-x, y+1/2, -z+1/2'
'x+1/2, -y+1/2, -z'
'-x, -y, -z'
'x-1/2, y, -z-1/2'
'x, -y-1/2, z-1/2'
'-x-1/2, y-1/2, z'

loop_
_atom_site_label
_atom_site_type_symbol
_atom_site_fract_x
_atom_site_fract_y
_atom_site_fract_z
_atom_site_U_iso_or_equiv
_atom_site_adp_type
_atom_site_occupancy
_atom_site_site_symmetry_order
_atom_site_calc_flag
_atom_site_refinement_flags_posn
_atom_site_refinement_flags_adp
_atom_site_refinement_flags_occupancy
_atom_site_disorder_assembly
_atom_site_disorder_group
I1 I 0.62864(2) 0.61008(2) 0.70359(2) 0.00900(2) Uani 1 1 d . . . . .
Cl1 Cl 0.44140(2) 0.62445(2) 0.85672(2) 0.01952(5) Uani 1 1 d . . . . .
Cl2 Cl 0.48183(2) 0.62430(3) 1.02052(2) 0.02453(6) Uani 1 1 d . . . . .
O1 O 0.74232(5) 0.62045(7) 0.72454(5) 0.01822(16) Uani 1 1 d . . . . .
O3 O 0.62972(6) 0.48806(6) 0.82982(5) 0.02010(17) Uani 1 1 d . . . . .
O2 O 0.63239(6) 0.46447(6) 0.70362(5) 0.01676(15) Uani 1 1 d . . . . .
O4 O 0.61888(6) 0.74883(5) 0.66898(5) 0.01450(14) Uani 1 1 d . . . . .
O5 O 0.60263(7) 0.77179(7) 0.79461(5) 0.02187(18) Uani 1 1 d . . . . .
N2 N 0.47148(6) 0.60167(6) 0.63819(5) 0.01154(14) Uani 1 1 d . . . . .
N1 N 0.48411(6) 0.61521(6) 0.56114(5) 0.01016(14) Uani 1 1 d . . . . .
C2 C 0.72437(7) 0.57339(7) 0.55991(6) 0.01277(17) Uani 1 1 d . . . . .
H2 H 0.770496 0.566093 0.596055 0.015 Uiso 1 1 calc R U . . .
C14 C 0.63169(8) 0.43525(8) 0.77533(7) 0.01563(18) Uani 1 1 d . . . . .
C5 C 0.58751(7) 0.59371(7) 0.45523(6) 0.01196(16) Uani 1 1 d . . . . .
H5 H 0.541462 0.600076 0.418897 0.014 Uiso 1 1 calc R U . . .
C13 C 0.38866(7) 0.61958(7) 0.65312(6) 0.01240(16) Uani 1 1 d . . . . .
H13 H 0.362584 0.615512 0.702477 0.015 Uiso 1 1 calc R U . . .
C12 C 0.34352(7) 0.64582(7) 0.58539(6) 0.01061(15) Uani 1 1 d . . . . .
C11 C 0.25668(7) 0.67244(8) 0.57049(6) 0.01348(17) Uani 1 1 d . . . . .
H11 H 0.214331 0.675431 0.610392 0.016 Uiso 1 1 calc R U . . .
C1 C 0.63981(6) 0.59146(7) 0.58454(6) 0.01005(15) Uani 1 1 d . . . . .
C8 C 0.38440(7) 0.66486(8) 0.45076(6) 0.01361(17) Uani 1 1 d . . . . .
H8 H 0.426418 0.662704 0.410559 0.016 Uiso 1 1 calc R U . . .
C9 C 0.29848(7) 0.69043(8) 0.43753(6) 0.01599(18) Uani 1 1 d . . . . .
H9 H 0.281511 0.706207 0.386816 0.019 Uiso 1 1 calc R U . . .
C6 C 0.56944(6) 0.60080(6) 0.53339(5) 0.00909(14) Uani 1 1 d . . . . .
C16 C 0.60855(8) 0.80221(7) 0.72958(7) 0.01467(17) Uani 1 1 d . . . . .
C15 C 0.63428(10) 0.33348(9) 0.78377(8) 0.0244(3) Uani 1 1 d . . . . .
H15A H 0.693953 0.311499 0.773739 0.037 Uiso 1 1 calc R U . . .
H15B H 0.593601 0.305578 0.747067 0.037 Uiso 1 1 calc R U . . .
H15C H 0.616984 0.316717 0.836029 0.037 Uiso 1 1 calc R U . . .
C18 C 0.52445(8) 0.63599(9) 0.92682(7) 0.01750(19) Uani 1 1 d . . . . .
H18A H 0.570036 0.588854 0.918214 0.021 Uiso 1 1 calc R U . . .
H18B H 0.552483 0.696732 0.921587 0.021 Uiso 1 1 calc R U . . .
C3 C 0.74127(7) 0.56599(8) 0.48193(6) 0.01381(17) Uani 1 1 d . . . . .
H3 H 0.798960 0.553332 0.464187 0.017 Uiso 1 1 calc R U . . .
C7 C 0.40660(6) 0.64224(7) 0.52641(6) 0.00993(15) Uani 1 1 d . . . . .
C4 C 0.67306(7) 0.57729(7) 0.43032(6) 0.01318(17) Uani 1 1 d . . . . .
H4 H 0.684761 0.573791 0.376905 0.016 Uiso 1 1 calc R U . . .
C10 C 0.23502(7) 0.69407(8) 0.49609(7) 0.01546(18) Uani 1 1 d . . . . .
H10 H 0.176574 0.711662 0.484114 0.019 Uiso 1 1 calc R U . . .
C17 C 0.60674(10) 0.90235(8) 0.71083(8) 0.0230(2) Uani 1 1 d . . . . .
H17A H 0.666852 0.924357 0.703092 0.034 Uiso 1 1 calc R U . . .
H17B H 0.579596 0.936002 0.753241 0.034 Uiso 1 1 calc R U . . .
H17C H 0.572593 0.912084 0.663917 0.034 Uiso 1 1 calc R U . . .

loop_
_atom_site_aniso_label
_atom_site_aniso_U_11
_atom_site_aniso_U_22
_atom_site_aniso_U_33
_atom_site_aniso_U_23
_atom_site_aniso_U_13
_atom_site_aniso_U_12
I1 0.00917(3) 0.01086(3) 0.00697(3) 0.00000(2) -0.00142(2) -0.00009(2)
Cl1 0.01774(11) 0.02486(13) 0.01595(11) -0.00387(9) -0.00240(9) -0.00269(9)
Cl2 0.02488(14) 0.03469(16) 0.01403(11) 0.00066(11) 0.00124(10) 0.00358(12)
O1 0.0097(3) 0.0288(4) 0.0162(4) -0.0016(3) -0.0048(3) -0.0012(3)
O3 0.0296(5) 0.0195(4) 0.0112(3) 0.0006(3) -0.0011(3) 0.0060(3)
O2 0.0276(4) 0.0127(3) 0.0100(3) 0.0011(3) -0.0001(3) 0.0024(3)
O4 0.0207(4) 0.0113(3) 0.0115(3) 0.0002(2) 0.0006(3) -0.0015(3)
O5 0.0345(5) 0.0184(4) 0.0127(3) -0.0026(3) -0.0007(3) -0.0018(4)
N2 0.0108(3) 0.0166(4) 0.0072(3) 0.0004(3) 0.0002(3) -0.0002(3)
N1 0.0087(3) 0.0143(3) 0.0075(3) 0.0007(3) 0.0000(3) 0.0001(3)
C2 0.0097(4) 0.0162(4) 0.0125(4) -0.0007(3) 0.0000(3) 0.0009(3)
C14 0.0190(5) 0.0152(4) 0.0128(4) 0.0027(3) 0.0006(4) 0.0044(4)
C5 0.0122(4) 0.0150(4) 0.0087(4) -0.0001(3) 0.0001(3) 0.0009(3)
C13 0.0108(4) 0.0167(4) 0.0097(4) -0.0003(3) 0.0008(3) 0.0000(3)
C12 0.0098(4) 0.0114(4) 0.0106(4) -0.0005(3) 0.0000(3) 0.0002(3)
C11 0.0101(4) 0.0153(4) 0.0150(4) -0.0005(3) -0.0002(3) 0.0018(3)
C1 0.0096(4) 0.0120(4) 0.0086(4) 0.0001(3) -0.0004(3) 0.0001(3)
C8 0.0135(4) 0.0176(4) 0.0097(4) 0.0019(3) -0.0008(3) 0.0024(3)
C9 0.0150(4) 0.0197(5) 0.0132(4) 0.0020(4) -0.0033(4) 0.0031(4)
C6 0.0091(3) 0.0101(3) 0.0081(3) 0.0002(3) 0.0002(3) -0.0003(3)
C16 0.0164(4) 0.0126(4) 0.0150(4) -0.0016(3) -0.0027(4) -0.0012(3)
C15 0.0377(7) 0.0143(5) 0.0213(5) 0.0050(4) 0.0037(5) 0.0055(5)
C18 0.0141(4) 0.0241(5) 0.0143(4) -0.0021(4) 0.0000(4) -0.0005(4)
C3 0.0114(4) 0.0167(4) 0.0133(4) -0.0016(3) 0.0029(3) 0.0005(3)
C7 0.0094(4) 0.0106(4) 0.0097(4) -0.0002(3) -0.0014(3) 0.0003(3)
C4 0.0138(4) 0.0157(4) 0.0101(4) -0.0003(3) 0.0027(3) 0.0003(3)
C10 0.0120(4) 0.0175(4) 0.0170(4) 0.0012(4) -0.0022(4) 0.0035(3)
C17 0.0349(7) 0.0117(4) 0.0223(5) -0.0010(4) -0.0075(5) -0.0002(4)

loop_
_atom_type_symbol
_atom_type_description
_atom_type_scat_dispersion_real
_atom_type_scat_dispersion_imag
_atom_type_scat_source
C C 0.0033 0.0016 'International Tables Vol C Tables 4.2.6.8 and 6.1.1.4'
H H 0.0000 0.0000 'International Tables Vol C Tables 4.2.6.8 and 6.1.1.4'
Cl Cl 0.1484 0.1585 'International Tables Vol C Tables 4.2.6.8 and 6.1.1.4'
I I -0.4742 1.8119 'International Tables Vol C Tables 4.2.6.8 and 6.1.1.4'
N N 0.0061 0.0033 'International Tables Vol C Tables 4.2.6.8 and 6.1.1.4'
O O 0.0106 0.0060 'International Tables Vol C Tables 4.2.6.8 and 6.1.1.4'

loop_
_geom_angle_atom_site_label_1
_geom_angle_atom_site_label_2
_geom_angle_atom_site_label_3
_geom_angle
_geom_angle_site_symmetry_1
_geom_angle_site_symmetry_3
_geom_angle_publ_flag
O1 I1 O2 93.39(4) . . ?
O1 I1 O4 92.59(4) . . ?
O1 I1 C1 97.78(4) . . ?
O4 I1 O2 163.29(3) . . ?
C1 I1 O2 82.44(3) . . ?
C1 I1 O4 81.29(4) . . ?
C14 O2 I1 108.86(7) . . ?
C16 O4 I1 110.20(7) . . ?
C13 N2 N1 107.45(9) . . ?
N2 N1 C6 116.50(8) . . ?
N2 N1 C7 110.49(8) . . ?
C7 N1 C6 133.01(9) . . ?
C1 C2 H2 120.3 . . ?
C1 C2 C3 119.45(10) . . ?
C3 C2 H2 120.3 . . ?
O3 C14 O2 122.03(11) . . ?
O3 C14 C15 123.47(11) . . ?
O2 C14 C15 114.49(10) . . ?
C6 C5 H5 119.9 . . ?
C6 C5 C4 120.12(9) . . ?
C4 C5 H5 119.9 . . ?
N2 C13 H13 124.6 . . ?
N2 C13 C12 110.73(9) . . ?
C12 C13 H13 124.6 . . ?
C11 C12 C13 133.29(10) . . ?
C11 C12 C7 121.21(9) . . ?
C7 C12 C13 105.49(9) . . ?
C12 C11 H11 121.2 . . ?
C10 C11 C12 117.69(10) . . ?
C10 C11 H11 121.2 . . ?
C2 C1 I1 114.02(7) . . ?
C2 C1 C6 122.23(9) . . ?
C6 C1 I1 123.68(7) . . ?
C9 C8 H8 121.6 . . ?
C9 C8 C7 116.75(10) . . ?
C7 C8 H8 121.6 . . ?
C8 C9 H9 118.7 . . ?
C8 C9 C10 122.69(10) . . ?
C10 C9 H9 118.7 . . ?
C5 C6 N1 122.09(9) . . ?
C5 C6 C1 117.65(9) . . ?
C1 C6 N1 120.25(9) . . ?
O4 C16 C17 113.82(10) . . ?
O5 C16 O4 122.37(10) . . ?
O5 C16 C17 123.80(11) . . ?
C14 C15 H15A 109.5 . . ?
C14 C15 H15B 109.5 . . ?
C14 C15 H15C 109.5 . . ?
H15A C15 H15B 109.5 . . ?
H15A C15 H15C 109.5 . . ?
H15B C15 H15C 109.5 . . ?
Cl1 C18 H18A 109.3 . . ?
Cl1 C18 H18B 109.3 . . ?
Cl2 C18 Cl1 111.56(6) . . ?
Cl2 C18 H18A 109.3 . . ?
Cl2 C18 H18B 109.3 . . ?
H18A C18 H18B 108.0 . . ?
C2 C3 H3 120.4 . . ?
C4 C3 C2 119.23(10) . . ?
C4 C3 H3 120.4 . . ?
N1 C7 C12 105.83(8) . . ?
N1 C7 C8 133.23(9) . . ?
C8 C7 C12 120.93(9) . . ?
C5 C4 H4 119.4 . . ?
C3 C4 C5 121.29(10) . . ?
C3 C4 H4 119.4 . . ?
C11 C10 C9 120.73(10) . . ?
C11 C10 H10 119.6 . . ?
C9 C10 H10 119.6 . . ?
C16 C17 H17A 109.5 . . ?
C16 C17 H17B 109.5 . . ?
C16 C17 H17C 109.5 . . ?
H17A C17 H17B 109.5 . . ?
H17A C17 H17C 109.5 . . ?
H17B C17 H17C 109.5 . . ?

loop_
_geom_bond_atom_site_label_1
_geom_bond_atom_site_label_2
_geom_bond_distance
_geom_bond_site_symmetry_2
_geom_bond_publ_flag
I1 O1 1.7765(8) . ?
I1 O2 2.1306(9) . ?
I1 O4 2.1226(8) . ?
I1 C1 2.1011(10) . ?
Cl1 C18 1.7675(12) . ?
Cl2 C18 1.7669(12) . ?
O3 C14 1.2252(15) . ?
O2 C14 1.3217(14) . ?
O4 C16 1.3234(14) . ?
O5 C16 1.2217(14) . ?
N2 N1 1.3720(12) . ?
N2 C13 1.3146(14) . ?
N1 C6 1.4030(13) . ?
N1 C7 1.3848(13) . ?
C2 H2 0.9500 . ?
C2 C1 1.3834(14) . ?
C2 C3 1.3885(15) . ?
C14 C15 1.4963(18) . ?
C5 H5 0.9500 . ?
C5 C6 1.3946(14) . ?
C5 C4 1.3946(15) . ?
C13 H13 0.9500 . ?
C13 C12 1.4198(15) . ?
C12 C11 1.4032(14) . ?
C12 C7 1.4087(14) . ?
C11 H11 0.9500 . ?
C11 C10 1.3759(16) . ?
C1 C6 1.4014(14) . ?
C8 H8 0.9500 . ?
C8 C9 1.3806(15) . ?
C8 C7 1.4016(14) . ?
C9 H9 0.9500 . ?
C9 C10 1.4075(16) . ?
C16 C17 1.5011(16) . ?
C15 H15A 0.9800 . ?
C15 H15B 0.9800 . ?
C15 H15C 0.9800 . ?
C18 H18A 0.9900 . ?
C18 H18B 0.9900 . ?
C3 H3 0.9500 . ?
C3 C4 1.3847(15) . ?
C4 H4 0.9500 . ?
C10 H10 0.9500 . ?
C17 H17A 0.9800 . ?
C17 H17B 0.9800 . ?
C17 H17C 0.9800 . ?

loop_
_geom_torsion_atom_site_label_1
_geom_torsion_atom_site_label_2
_geom_torsion_atom_site_label_3
_geom_torsion_atom_site_label_4
_geom_torsion
_geom_torsion_site_symmetry_1
_geom_torsion_site_symmetry_2
_geom_torsion_site_symmetry_3
_geom_torsion_site_symmetry_4
_geom_torsion_publ_flag
I1 O2 C14 O3 -0.42(14) . . . . ?
I1 O2 C14 C15 -179.91(9) . . . . ?
I1 O4 C16 O5 -2.48(14) . . . . ?
I1 O4 C16 C17 176.34(9) . . . . ?
I1 C1 C6 N1 -6.06(13) . . . . ?
I1 C1 C6 C5 174.98(7) . . . . ?
N2 N1 C6 C5 166.55(9) . . . . ?
N2 N1 C6 C1 -12.36(13) . . . . ?
N2 N1 C7 C12 0.30(11) . . . . ?
N2 N1 C7 C8 179.51(11) . . . . ?
N2 C13 C12 C11 -179.05(11) . . . . ?
N2 C13 C12 C7 0.17(12) . . . . ?
N1 N2 C13 C12 0.02(12) . . . . ?
C2 C1 C6 N1 177.24(9) . . . . ?
C2 C1 C6 C5 -1.71(15) . . . . ?
C2 C3 C4 C5 -1.58(17) . . . . ?
C13 N2 N1 C6 179.14(9) . . . . ?
C13 N2 N1 C7 -0.20(12) . . . . ?
C13 C12 C11 C10 179.76(11) . . . . ?
C13 C12 C7 N1 -0.28(11) . . . . ?
C13 C12 C7 C8 -179.60(10) . . . . ?
C12 C11 C10 C9 -0.72(17) . . . . ?
C11 C12 C7 N1 179.05(9) . . . . ?
C11 C12 C7 C8 -0.27(15) . . . . ?
C1 C2 C3 C4 0.28(16) . . . . ?
C8 C9 C10 C11 0.45(18) . . . . ?
C9 C8 C7 N1 -179.13(11) . . . . ?
C9 C8 C7 C12 -0.02(16) . . . . ?
C6 N1 C7 C12 -178.89(10) . . . . ?
C6 N1 C7 C8 0.32(19) . . . . ?
C6 C5 C4 C3 1.23(16) . . . . ?
C3 C2 C1 I1 -175.61(8) . . . . ?
C3 C2 C1 C6 1.38(16) . . . . ?
C7 N1 C6 C5 -14.29(17) . . . . ?
C7 N1 C6 C1 166.80(10) . . . . ?
C7 C12 C11 C10 0.64(16) . . . . ?
C7 C8 C9 C10 -0.06(17) . . . . ?
C4 C5 C6 N1 -178.53(9) . . . . ?
C4 C5 C6 C1 0.40(15) . . . . ?
